data_7133838
loop_
_publ_author_name
'Dhake, Kushal'
'Woelk, Kyla J.'
'Krueckl, Liam D. N.'
'Alberts, Faith'
'Mutter, James'
'Pohl, Matthew O.'
'Thomas, Gilian T.'
'Sharma, Muskan'
'Bjornerud-Brown, Jaelyn'
'Fern&#xe1;ndez, Nahiane Pipa&#xf3;n'
'Schley, Nathan D.'
'Leitch, David C.'

_publ_section_title
;
 Diastereoselective dearomative cycloaddition of bicyclobutanes with
 pyridinium ylides: a modular approach to multisubstituted
 azabicyclo[3.1.1]heptanes.
;
_journal_issue 89
_journal_name_full 'Chemical communications (Cambridge, England)'
_journal_page_first 13008
_journal_page_last 13011
_journal_paper_doi 10.1039/d4cc04730c
_journal_volume 60
_journal_year 2024
_chemical_formula_moiety 'C H2 Cl2, C24 H24 F N3 O3'
_chemical_formula_sum 'C25 H26 Cl2 F N3 O3'
_chemical_formula_weight 506.39
_space_group_crystal_system triclinic
_space_group_IT_number 2
_space_group_name_Hall '-P 1'
_space_group_name_H-M_alt 'P -1'
_atom_sites_solution_hydrogens geom
_atom_sites_solution_primary dual
_audit_creation_date 2024-06-04
_audit_creation_method
;
Olex2 1.5
(compiled 2024.02.16 svn.r378c4104 for OlexSys, GUI svn.r6928)
;
_audit_update_record
;
2024-07-30 deposited with the CCDC.	2024-10-08 downloaded from the CCDC.
;
_cell_angle_alpha 109.987(4)
_cell_angle_beta 96.545(3)
_cell_angle_gamma 110.033(3)
_cell_formula_units_Z 2
_cell_length_a 9.8105(3)
_cell_length_b 10.5343(4)
_cell_length_c 13.5571(6)
_cell_measurement_reflns_used 9156
_cell_measurement_temperature 100.00(10)
_cell_measurement_theta_max 71.5620
_cell_measurement_theta_min 3.5740
_cell_volume 1193.91(10)
_computing_cell_refinement 'CrysAlisPro 1.171.43.116a (Rigaku OD, 2024)'
_computing_data_collection 'CrysAlisPro system (CCD 43.116a 64-bit (release 22-03-2024))'
_computing_data_reduction 'CrysAlisPro 1.171.43.116a (Rigaku OD, 2024)'
_computing_molecular_graphics 'Olex2 1.5 (Dolomanov et al., 2009)'
_computing_publication_material 'Olex2 1.5 (Dolomanov et al., 2009)'
_computing_structure_refinement 'SHELXL 2018/3 (Sheldrick, 2015)'
_computing_structure_solution 'SHELXT  (Sheldrick, 2015)'
_diffrn_ambient_environment N~2~
_diffrn_ambient_temperature 100.00(10)
_diffrn_detector 'CCD plate'
_diffrn_detector_area_resol_mean 8.1506
_diffrn_detector_type EosS2
_diffrn_measured_fraction_theta_full 0.984
_diffrn_measured_fraction_theta_max 0.968
_diffrn_measurement_details
;
List of Runs (angles in degrees, time in seconds):

  # Type    Start    End  Width  t~exp~   \w     \q     \k     \f   Frames
#--------------------------------------------------------------------------
  1  \w   -103.00 -19.00   1.00    1.00    --  -35.84 -57.00-150.00   84
  2  \w    -55.00  33.00   1.00    1.00    --  -35.84  38.00   0.00   88
  3  \w   -105.00 -17.00   1.00    1.00    --  -35.84 -38.00 120.00   88
  4  \w    -55.00  33.00   1.00    1.00    --  -35.84  38.00   0.00   88
  5  \w    -63.00  32.00   1.00    1.00    --  -35.84  77.00  90.00   95
  6  \w      8.00  42.00   1.00    1.00    --   35.84  79.00 140.70   34
  7  \w      9.00  42.00   1.00    1.00    --   35.84  77.00 -10.84   33
  8  \w      9.00  42.00   1.00    1.00    --   35.84  77.00-178.25   33
  9  \w     19.00 103.00   1.00    1.00    --   35.84  57.00  30.00   84
 10  \w    -31.00  53.00   1.00    1.00    --   35.84 -57.00 -90.00   84
 11  \w    -31.00  53.00   1.00    1.00    --   35.84 -57.00 -90.00   84
 12  \w      9.00  42.00   1.00    1.00    --   35.84  78.00 -55.99   33
 13  \w    -31.00  53.00   1.00    1.00    --   35.84 -57.00-120.00   84
 14  \w      9.00  42.00   1.00    1.00    --   35.84  78.00  43.89   33
 15  \w     19.00 103.00   1.00    1.00    --   35.84  57.00  30.00   84
 16  \w      9.00  42.00   1.00    1.00    --   35.84  78.00-131.57   33
 17  \w     41.00 135.00   1.00    8.00    --  108.40 -77.00 -30.00   94
 18  \w     40.00 126.00   1.00    8.00    --  108.40 -45.00 150.00   86
 19  \w     41.00 136.00   1.00    8.00    --  108.40 -79.00  64.60   95
 20  \w     38.00 130.00   1.00    8.00    --  108.40 -30.00 -30.00   92
 21  \w     87.00 178.00   1.00    8.00    --  108.40  30.00-120.00   91
 22  \w    103.00 176.00   1.00    8.00    --  108.40  77.00 150.00   73
 23  \w     91.00 177.00   1.00    8.00    --  108.40  45.00  60.00   86
 24  \w     38.00 130.00   1.00    8.00    --  108.40 -30.00-120.00   92
 25  \w     41.00 137.00   1.00    8.00    --  108.40 -80.00-149.71   96
 26  \w     41.00 136.00   1.00    8.00    --  108.40 -79.00   6.98   95
 27  \w     91.00 177.00   1.00    8.00    --  108.40  45.00 120.00   86
 28  \w     38.00 130.00   1.00    8.00    --  108.40 -30.00  60.00   92
 29  \w     41.00 136.00   1.00    8.00    --  108.40 -79.00  35.94   95
 30  \w     41.00 136.00   1.00    8.00    --  108.40 -79.00 -86.44   95
 31  \w     41.00 137.00   1.00    8.00    --  108.40 -80.00 147.40   96
 32  \w   -103.00 -19.00   1.00    1.00    --  -35.84 -57.00 -90.00   84
 33  \w    -63.00  32.00   1.00    1.00    --  -35.84  77.00   0.00   95
 34  \w   -103.00 -19.00   1.00    1.00    --  -35.84 -57.00 -60.00   84
 35  \w    -63.00  32.00   1.00    1.00    --  -35.84  77.00-120.00   95
 36  \w    -53.00  31.00   1.00    1.00    --  -35.84  57.00-180.00   84
 37  \w   -105.00 -17.00   1.00    1.00    --  -35.84 -38.00-150.00   88
 38  \w    -53.00  31.00   1.00    1.00    --  -35.84  57.00  30.00   84
 39  \w   -105.00 -17.00   1.00    1.00    --  -35.84 -38.00  30.00   88
 40  \w     19.00 103.00   1.00    1.00    --   35.84  57.00 120.00   84
 41  \w     10.00  36.00   1.00    1.00    --   35.84  75.00 -90.78   26
 42  \w    -21.00  63.00   1.00    1.00    --   35.84 -77.00 120.00   84
 43  \w      9.00  42.00   1.00    1.00    --   35.84  78.00  99.48   33
 44  \w     87.00 178.00   1.00    8.00    --  108.40  30.00   0.00   91
;
_diffrn_measurement_device 'four-circle diffractometer'
_diffrn_measurement_device_type 'SuperNova, Dual, Cu at home/near, EosS2'
_diffrn_measurement_method '\w scans'
_diffrn_orient_matrix_type 'CrysAlisPro convention (1999,Acta A55,543-557)'
_diffrn_orient_matrix_UB_11 0.1295121000
_diffrn_orient_matrix_UB_12 -0.0450851000
_diffrn_orient_matrix_UB_13 -0.0268719000
_diffrn_orient_matrix_UB_21 -0.0121197000
_diffrn_orient_matrix_UB_22 -0.0688876000
_diffrn_orient_matrix_UB_23 0.0839742000
_diffrn_orient_matrix_UB_31 -0.1143307000
_diffrn_orient_matrix_UB_32 -0.1493063000
_diffrn_orient_matrix_UB_33 -0.0890084000
_diffrn_radiation_monochromator mirror
_diffrn_radiation_probe x-ray
_diffrn_radiation_type 'Cu K\a'
_diffrn_radiation_wavelength 1.54184
_diffrn_reflns_av_unetI/netI 0.0366
_diffrn_reflns_Laue_measured_fraction_full 0.984
_diffrn_reflns_Laue_measured_fraction_max 0.968
_diffrn_reflns_limit_h_max 11
_diffrn_reflns_limit_h_min -12
_diffrn_reflns_limit_k_max 12
_diffrn_reflns_limit_k_min -12
_diffrn_reflns_limit_l_max 16
_diffrn_reflns_limit_l_min -10
_diffrn_reflns_number 4533
_diffrn_reflns_point_group_measured_fraction_full 0.984
_diffrn_reflns_point_group_measured_fraction_max 0.968
_diffrn_reflns_theta_full 67.684
_diffrn_reflns_theta_max 71.732
_diffrn_reflns_theta_min 3.594
_diffrn_source 'micro-focus sealed X-ray tube'
_diffrn_source_type 'SuperNova (Cu) X-ray Source'
_exptl_absorpt_coefficient_mu 2.793
_exptl_absorpt_correction_T_max 1.000
_exptl_absorpt_correction_T_min 0.722
_exptl_absorpt_correction_type gaussian
_exptl_absorpt_process_details
;
CrysAlisPro 1.171.43.116a (Rigaku Oxford Diffraction, 2024)
Numerical absorption correction based on gaussian integration over
a multifaceted crystal model
Empirical absorption correction using spherical harmonics,
implemented in SCALE3 ABSPACK scaling algorithm.
;
_exptl_crystal_colour colourless
_exptl_crystal_colour_primary colourless
_exptl_crystal_density_diffrn 1.409
_exptl_crystal_description plate
_exptl_crystal_F_000 528
_exptl_crystal_size_max 0.15
_exptl_crystal_size_mid 0.13
_exptl_crystal_size_min 0.04
_refine_diff_density_max 0.582
_refine_diff_density_min -0.573
_refine_diff_density_rms 0.095
_refine_ls_extinction_method none
_refine_ls_goodness_of_fit_ref 1.202
_refine_ls_hydrogen_treatment constr
_refine_ls_matrix_type full
_refine_ls_number_parameters 311
_refine_ls_number_reflns 4533
_refine_ls_number_restraints 0
_refine_ls_restrained_S_all 1.202
_refine_ls_R_factor_all 0.0717
_refine_ls_R_factor_gt 0.0659
_refine_ls_shift/su_max 0.000
_refine_ls_shift/su_mean 0.000
_refine_ls_structure_factor_coef Fsqd
_refine_ls_weighting_details 'w=1/[\s^2^(Fo^2^)+5.1172P] where P=(Fo^2^+2Fc^2^)/3'
_refine_ls_weighting_scheme calc
_refine_ls_wR_factor_gt 0.1707
_refine_ls_wR_factor_ref 0.1731
_reflns_Friedel_coverage 0.000
_reflns_number_gt 4016
_reflns_number_total 4533
_reflns_threshold_expression 'I > 2\s(I)'
_cod_data_source_file d4cc04730c2.cif
_cod_data_source_block kjw-2024-220
_cod_depositor_comments 'Adding full bibliography for 7133838--7133839.cif.'
_cod_original_cell_volume 1193.91(9)
_cod_database_code 7133838
_shelx_shelxl_version_number 2018/3
_chemical_oxdiff_formula C23.5H26Cl2N4.5O4
_shelx_space_group_comment
;
The symmetry employed for this shelxl refinement is uniquely defined
by the following loop, which should always be used as a source of
symmetry information in preference to the above space-group names.
They are only intended as comments.
;
_shelx_estimated_absorpt_t_max 0.896
_shelx_estimated_absorpt_t_min 0.679
_olex2_refinement_description
;
1. Twinned data refinement
 Scales: 0.738(4)
 0.262(4)
2. Fixed Uiso
 At 1.2 times of:
  All C(H) groups, All C(H,H) groups
 At 1.5 times of:
  All C(H,H,H) groups
3.a Ternary CH refined with riding coordinates:
 C2(H2), C7(H7)
3.b Secondary CH2 refined with riding coordinates:
 C25(H25A,H25B), C4(H4A,H4B), C6(H6A,H6B)
3.c Aromatic/amide H refined with riding coordinates:
 C8(H8), C9(H9), C10(H10), C11(H11), C13(H13), C14(H14), C16(H16), C17(H17),
 C20(H20)
3.d Idealised Me refined as rotating group:
 C22(H22A,H22B,H22C), C23(H23A,H23B,H23C), C24(H24A,H24B,H24C)
;
_olex2_date_sample_data_collection 2024-06-03
_olex2_exptl_crystal_mounting_method 'mounted in a polyimide loop'
_olex2_submission_special_instructions 'No special instructions were received'
_oxdiff_exptl_absorpt_empirical_details
;
Empirical correction (ABSPACK) includes:
- Absorption correction using spherical harmonics
- Frame scaling
;
_oxdiff_exptl_absorpt_empirical_full_max 1.320
_oxdiff_exptl_absorpt_empirical_full_min 0.864

loop_
_space_group_symop_operation_xyz
'x, y, z'
'-x, -y, -z'

loop_
_atom_site_label
_atom_site_type_symbol
_atom_site_fract_x
_atom_site_fract_y
_atom_site_fract_z
_atom_site_U_iso_or_equiv
_atom_site_adp_type
_atom_site_occupancy
_atom_site_site_symmetry_order
_atom_site_calc_flag
_atom_site_refinement_flags_posn
_atom_site_refinement_flags_adp
_atom_site_refinement_flags_occupancy
_atom_site_disorder_assembly
_atom_site_disorder_group
Cl1 Cl 0.45575(14) 0.68432(14) 1.00347(11) 0.0334(3) Uani 1 1 d . . . . .
Cl2 Cl 0.13927(16) 0.59188(17) 0.90170(11) 0.0440(4) Uani 1 1 d . . . . .
C25 C 0.2690(6) 0.5896(6) 1.0024(4) 0.0314(11) Uani 1 1 d . . . . .
H25A H 0.253440 0.636040 1.074689 0.038 Uiso 1 1 calc R U . . .
H25B H 0.250294 0.485745 0.988670 0.038 Uiso 1 1 calc R U . . .
F1 F 1.0353(3) 0.1836(3) 0.3059(2) 0.0231(6) Uani 1 1 d . . . . .
O1 O 0.7594(4) 0.1974(3) 0.7471(2) 0.0211(7) Uani 1 1 d . . . . .
O2 O 0.7059(3) 0.0505(3) 0.5701(2) 0.0164(6) Uani 1 1 d . . . . .
O3 O 0.5884(3) 0.7236(3) 0.6949(2) 0.0186(6) Uani 1 1 d . . . . .
N1 N 0.5128(4) 0.2674(4) 0.6815(3) 0.0157(7) Uani 1 1 d . . . . .
N2 N 0.7178(4) 0.7641(4) 0.8603(3) 0.0144(7) Uani 1 1 d . . . . .
N3 N 0.8081(4) 0.7216(4) 0.9167(3) 0.0151(7) Uani 1 1 d . . . . .
C1 C 0.6993(4) 0.1597(4) 0.6533(3) 0.0137(8) Uani 1 1 d . . . . .
C2 C 0.6067(4) 0.2303(4) 0.6107(3) 0.0122(8) Uani 1 1 d . . . . .
H2 H 0.539717 0.156973 0.537102 0.015 Uiso 1 1 calc R U . . .
C3 C 0.7111(4) 0.3692(4) 0.5991(3) 0.0123(8) Uani 1 1 d . . . . .
C4 C 0.6139(4) 0.4514(4) 0.5790(3) 0.0126(8) Uani 1 1 d . . . . .
H4A H 0.658086 0.522206 0.546779 0.015 Uiso 1 1 calc R U . . .
H4B H 0.507400 0.385748 0.539546 0.015 Uiso 1 1 calc R U . . .
C5 C 0.6427(4) 0.5229(4) 0.7041(3) 0.0121(8) Uani 1 1 d . . . . .
C6 C 0.7888(4) 0.4962(4) 0.7140(3) 0.0131(8) Uani 1 1 d . . . . .
H6A H 0.879185 0.578852 0.717410 0.016 Uiso 1 1 calc R U . . .
H6B H 0.808517 0.462968 0.772113 0.016 Uiso 1 1 calc R U . . .
C7 C 0.5291(4) 0.4201(4) 0.7415(3) 0.0123(8) Uani 1 1 d . . . . .
H7 H 0.570536 0.449621 0.820623 0.015 Uiso 1 1 calc R U . . .
C8 C 0.3753(5) 0.4215(5) 0.7254(3) 0.0174(9) Uani 1 1 d . . . . .
H8 H 0.360973 0.502632 0.717642 0.021 Uiso 1 1 calc R U . . .
C9 C 0.2588(5) 0.3053(5) 0.7225(4) 0.0186(9) Uani 1 1 d . . . . .
H9 H 0.164362 0.310810 0.724107 0.022 Uiso 1 1 calc R U . . .
C10 C 0.2750(5) 0.1721(5) 0.7168(4) 0.0193(9) Uani 1 1 d . . . . .
H10 H 0.202683 0.099476 0.732086 0.023 Uiso 1 1 calc R U . . .
C11 C 0.3975(5) 0.1552(5) 0.6888(4) 0.0173(8) Uani 1 1 d . . . . .
H11 H 0.403881 0.062722 0.673686 0.021 Uiso 1 1 calc R U . . .
C12 C 0.8022(5) 0.3303(4) 0.5211(3) 0.0138(8) Uani 1 1 d . . . . .
C13 C 0.9484(5) 0.3475(4) 0.5586(4) 0.0163(8) Uani 1 1 d . . . . .
H13 H 0.994093 0.392657 0.634577 0.020 Uiso 1 1 calc R U . . .
C14 C 1.0285(5) 0.2999(5) 0.4869(4) 0.0176(9) Uani 1 1 d . . . . .
H14 H 1.127933 0.311095 0.512565 0.021 Uiso 1 1 calc R U . . .
C15 C 0.9592(5) 0.2360(5) 0.3776(4) 0.0173(9) Uani 1 1 d . . . . .
C16 C 0.8173(5) 0.2216(5) 0.3362(4) 0.0182(9) Uani 1 1 d . . . . .
H16 H 0.774496 0.180621 0.259996 0.022 Uiso 1 1 calc R U . . .
C17 C 0.7385(5) 0.2690(5) 0.4094(3) 0.0166(8) Uani 1 1 d . . . . .
H17 H 0.640029 0.259449 0.382929 0.020 Uiso 1 1 calc R U . . .
C18 C 0.6468(4) 0.6770(4) 0.7500(3) 0.0130(8) Uani 1 1 d . . . . .
C19 C 0.7176(5) 0.8989(4) 0.9244(3) 0.0164(8) Uani 1 1 d . . . . .
C20 C 0.8116(5) 0.9424(5) 1.0232(3) 0.0184(9) Uani 1 1 d . . . . .
H20 H 0.836543 1.030612 1.085839 0.022 Uiso 1 1 calc R U . . .
C21 C 0.8651(5) 0.8308(5) 1.0144(3) 0.0166(8) Uani 1 1 d . . . . .
C22 C 0.9721(5) 0.8265(5) 1.0995(3) 0.0202(9) Uani 1 1 d . . . . .
H22A H 0.916794 0.784693 1.144641 0.030 Uiso 1 1 calc R U . . .
H22B H 1.046896 0.927200 1.145142 0.030 Uiso 1 1 calc R U . . .
H22C H 1.023022 0.764948 1.064527 0.030 Uiso 1 1 calc R U . . .
C23 C 0.6247(6) 0.9696(5) 0.8891(4) 0.0235(10) Uani 1 1 d . . . . .
H23A H 0.658309 0.997564 0.831271 0.035 Uiso 1 1 calc R U . . .
H23B H 0.635905 1.058083 0.951044 0.035 Uiso 1 1 calc R U . . .
H23C H 0.518875 0.899509 0.861734 0.035 Uiso 1 1 calc R U . . .
C24 C 0.7991(5) -0.0206(5) 0.5963(4) 0.0225(10) Uani 1 1 d . . . . .
H24A H 0.797878 -0.096612 0.529312 0.034 Uiso 1 1 calc R U . . .
H24B H 0.759964 -0.066643 0.644711 0.034 Uiso 1 1 calc R U . . .
H24C H 0.902426 0.053398 0.632683 0.034 Uiso 1 1 calc R U . . .

loop_
_atom_site_aniso_label
_atom_site_aniso_U_11
_atom_site_aniso_U_22
_atom_site_aniso_U_33
_atom_site_aniso_U_23
_atom_site_aniso_U_13
_atom_site_aniso_U_12
Cl1 0.0273(6) 0.0356(7) 0.0355(7) 0.0139(6) 0.0080(5) 0.0112(5)
Cl2 0.0412(8) 0.0521(9) 0.0326(7) 0.0021(6) -0.0043(6) 0.0319(7)
C25 0.028(3) 0.030(3) 0.033(3) 0.016(2) 0.001(2) 0.008(2)
F1 0.0281(14) 0.0216(13) 0.0274(14) 0.0100(11) 0.0168(12) 0.0158(12)
O1 0.0286(17) 0.0181(15) 0.0173(15) 0.0063(13) 0.0007(13) 0.0128(14)
O2 0.0192(15) 0.0129(14) 0.0184(15) 0.0039(12) 0.0015(12) 0.0117(12)
O3 0.0198(15) 0.0156(15) 0.0212(15) 0.0073(13) 0.0006(12) 0.0099(13)
N1 0.0146(17) 0.0108(17) 0.0240(19) 0.0074(15) 0.0094(15) 0.0063(14)
N2 0.0148(17) 0.0118(17) 0.0171(17) 0.0057(14) 0.0021(14) 0.0068(14)
N3 0.0152(17) 0.0141(17) 0.0148(17) 0.0054(14) 0.0017(14) 0.0059(14)
C1 0.0122(19) 0.0113(19) 0.018(2) 0.0060(17) 0.0053(16) 0.0054(16)
C2 0.0112(18) 0.0106(19) 0.0156(19) 0.0049(16) 0.0037(15) 0.0057(16)
C3 0.0114(18) 0.0103(19) 0.0145(19) 0.0044(16) 0.0013(15) 0.0049(16)
C4 0.0139(19) 0.0122(19) 0.0126(19) 0.0047(16) 0.0016(15) 0.0075(16)
C5 0.0107(18) 0.0101(19) 0.0141(19) 0.0046(16) -0.0007(15) 0.0042(15)
C6 0.0130(19) 0.0124(19) 0.0138(19) 0.0039(16) 0.0026(15) 0.0070(16)
C7 0.0143(19) 0.0094(19) 0.0140(19) 0.0038(16) 0.0034(16) 0.0067(16)
C8 0.017(2) 0.017(2) 0.022(2) 0.0073(18) 0.0059(17) 0.0106(18)
C9 0.013(2) 0.019(2) 0.024(2) 0.0083(18) 0.0049(17) 0.0074(17)
C10 0.019(2) 0.014(2) 0.023(2) 0.0061(18) 0.0088(18) 0.0042(18)
C11 0.018(2) 0.0111(19) 0.024(2) 0.0081(17) 0.0089(18) 0.0053(17)
C12 0.015(2) 0.0121(19) 0.017(2) 0.0077(16) 0.0054(16) 0.0071(16)
C13 0.015(2) 0.013(2) 0.020(2) 0.0074(17) 0.0020(17) 0.0060(17)
C14 0.015(2) 0.015(2) 0.025(2) 0.0100(18) 0.0047(17) 0.0076(17)
C15 0.022(2) 0.0128(19) 0.023(2) 0.0086(17) 0.0134(18) 0.0108(18)
C16 0.021(2) 0.016(2) 0.017(2) 0.0058(17) 0.0051(17) 0.0083(18)
C17 0.018(2) 0.015(2) 0.018(2) 0.0063(17) 0.0027(17) 0.0080(17)
C18 0.0110(18) 0.0099(19) 0.018(2) 0.0048(16) 0.0039(16) 0.0045(16)
C19 0.019(2) 0.0103(19) 0.019(2) 0.0037(17) 0.0066(17) 0.0070(17)
C20 0.022(2) 0.012(2) 0.018(2) 0.0018(17) 0.0068(18) 0.0067(18)
C21 0.0134(19) 0.016(2) 0.016(2) 0.0044(17) 0.0034(16) 0.0029(17)
C22 0.019(2) 0.024(2) 0.014(2) 0.0065(18) 0.0009(17) 0.0059(19)
C23 0.033(3) 0.018(2) 0.026(2) 0.0075(19) 0.010(2) 0.019(2)
C24 0.022(2) 0.020(2) 0.034(3) 0.012(2) 0.007(2) 0.0175(19)

loop_
_atom_type_symbol
_atom_type_description
_atom_type_scat_dispersion_real
_atom_type_scat_dispersion_imag
_atom_type_scat_source
C C 0.0181 0.0091 'International Tables Vol C Tables 4.2.6.8 and 6.1.1.4'
H H 0.0000 0.0000 'International Tables Vol C Tables 4.2.6.8 and 6.1.1.4'
Cl Cl 0.3639 0.7018 'International Tables Vol C Tables 4.2.6.8 and 6.1.1.4'
F F 0.0727 0.0534 'International Tables Vol C Tables 4.2.6.8 and 6.1.1.4'
N N 0.0311 0.0180 'International Tables Vol C Tables 4.2.6.8 and 6.1.1.4'
O O 0.0492 0.0322 'International Tables Vol C Tables 4.2.6.8 and 6.1.1.4'

loop_
_exptl_crystal_face_index_h
_exptl_crystal_face_index_k
_exptl_crystal_face_index_l
_exptl_crystal_face_perp_dist
-3 3 6 0.0229
3 -3 -6 0.0129
-3 7 -2 0.0604
5 -2 5 0.0365
4 -7 2 0.0421
-2 -3 -3 0.0667
-5 -1 5 0.0601
6 -2 -5 0.0095

loop_
_geom_angle_atom_site_label_1
_geom_angle_atom_site_label_2
_geom_angle_atom_site_label_3
_geom_angle
_geom_angle_site_symmetry_1
_geom_angle_site_symmetry_3
_geom_angle_publ_flag
Cl1 C25 Cl2 111.8(3) . . ?
Cl1 C25 H25A 109.3 . . ?
Cl1 C25 H25B 109.3 . . ?
Cl2 C25 H25A 109.3 . . ?
Cl2 C25 H25B 109.3 . . ?
H25A C25 H25B 107.9 . . ?
C1 O2 C24 116.5(3) . . ?
C2 N1 C7 123.4(3) . . ?
C11 N1 C2 118.9(3) . . ?
C11 N1 C7 117.7(3) . . ?
N3 N2 C18 119.6(3) . . ?
N3 N2 C19 112.3(3) . . ?
C19 N2 C18 128.1(3) . . ?
C21 N3 N2 104.2(3) . . ?
O1 C1 O2 124.6(4) . . ?
O1 C1 C2 125.7(4) . . ?
O2 C1 C2 109.7(3) . . ?
N1 C2 C1 111.1(3) . . ?
N1 C2 H2 108.3 . . ?
N1 C2 C3 110.5(3) . . ?
C1 C2 H2 108.3 . . ?
C1 C2 C3 110.4(3) . . ?
C3 C2 H2 108.3 . . ?
C2 C3 C4 107.1(3) . . ?
C2 C3 C6 108.7(3) . . ?
C4 C3 C6 88.2(3) . . ?
C12 C3 C2 110.8(3) . . ?
C12 C3 C4 119.1(3) . . ?
C12 C3 C6 120.5(3) . . ?
C3 C4 H4A 114.3 . . ?
C3 C4 H4B 114.3 . . ?
H4A C4 H4B 111.4 . . ?
C5 C4 C3 86.3(3) . . ?
C5 C4 H4A 114.3 . . ?
C5 C4 H4B 114.3 . . ?
C4 C5 C6 88.3(3) . . ?
C7 C5 C4 110.1(3) . . ?
C7 C5 C6 108.8(3) . . ?
C18 C5 C4 115.2(3) . . ?
C18 C5 C6 121.5(3) . . ?
C18 C5 C7 110.9(3) . . ?
C3 C6 C5 86.0(3) . . ?
C3 C6 H6A 114.3 . . ?
C3 C6 H6B 114.3 . . ?
C5 C6 H6A 114.3 . . ?
C5 C6 H6B 114.3 . . ?
H6A C6 H6B 111.5 . . ?
N1 C7 C5 108.5(3) . . ?
N1 C7 H7 108.3 . . ?
N1 C7 C8 108.3(3) . . ?
C5 C7 H7 108.3 . . ?
C8 C7 C5 115.1(3) . . ?
C8 C7 H7 108.3 . . ?
C7 C8 H8 120.8 . . ?
C9 C8 C7 118.5(4) . . ?
C9 C8 H8 120.8 . . ?
C8 C9 H9 119.6 . . ?
C8 C9 C10 120.9(4) . . ?
C10 C9 H9 119.6 . . ?
C9 C10 H10 121.4 . . ?
C11 C10 C9 117.2(4) . . ?
C11 C10 H10 121.4 . . ?
N1 C11 H11 119.1 . . ?
C10 C11 N1 121.9(4) . . ?
C10 C11 H11 119.0 . . ?
C13 C12 C3 120.9(4) . . ?
C17 C12 C3 120.2(4) . . ?
C17 C12 C13 118.8(4) . . ?
C12 C13 H13 119.4 . . ?
C14 C13 C12 121.2(4) . . ?
C14 C13 H13 119.4 . . ?
C13 C14 H14 121.1 . . ?
C15 C14 C13 117.8(4) . . ?
C15 C14 H14 121.1 . . ?
F1 C15 C16 118.3(4) . . ?
C14 C15 F1 118.4(4) . . ?
C14 C15 C16 123.3(4) . . ?
C15 C16 H16 121.0 . . ?
C15 C16 C17 117.9(4) . . ?
C17 C16 H16 121.0 . . ?
C12 C17 H17 119.6 . . ?
C16 C17 C12 120.8(4) . . ?
C16 C17 H17 119.6 . . ?
O3 C18 N2 120.6(4) . . ?
O3 C18 C5 122.1(4) . . ?
N2 C18 C5 117.3(3) . . ?
N2 C19 C23 125.0(4) . . ?
C20 C19 N2 104.9(4) . . ?
C20 C19 C23 130.0(4) . . ?
C19 C20 H20 126.5 . . ?
C19 C20 C21 106.9(4) . . ?
C21 C20 H20 126.5 . . ?
N3 C21 C20 111.7(4) . . ?
N3 C21 C22 120.3(4) . . ?
C20 C21 C22 128.0(4) . . ?
C21 C22 H22A 109.5 . . ?
C21 C22 H22B 109.5 . . ?
C21 C22 H22C 109.5 . . ?
H22A C22 H22B 109.5 . . ?
H22A C22 H22C 109.5 . . ?
H22B C22 H22C 109.5 . . ?
C19 C23 H23A 109.5 . . ?
C19 C23 H23B 109.5 . . ?
C19 C23 H23C 109.5 . . ?
H23A C23 H23B 109.5 . . ?
H23A C23 H23C 109.5 . . ?
H23B C23 H23C 109.5 . . ?
O2 C24 H24A 109.5 . . ?
O2 C24 H24B 109.5 . . ?
O2 C24 H24C 109.5 . . ?
H24A C24 H24B 109.5 . . ?
H24A C24 H24C 109.5 . . ?
H24B C24 H24C 109.5 . . ?

loop_
_geom_bond_atom_site_label_1
_geom_bond_atom_site_label_2
_geom_bond_distance
_geom_bond_site_symmetry_2
_geom_bond_publ_flag
Cl1 C25 1.756(5) . ?
Cl2 C25 1.770(5) . ?
C25 H25A 0.9900 . ?
C25 H25B 0.9900 . ?
F1 C15 1.374(5) . ?
O1 C1 1.203(5) . ?
O2 C1 1.334(5) . ?
O2 C24 1.449(5) . ?
O3 C18 1.214(5) . ?
N1 C2 1.454(5) . ?
N1 C7 1.475(5) . ?
N1 C11 1.369(5) . ?
N2 N3 1.386(5) . ?
N2 C18 1.396(5) . ?
N2 C19 1.389(5) . ?
N3 C21 1.318(6) . ?
C1 C2 1.532(5) . ?
C2 H2 1.0000 . ?
C2 C3 1.544(5) . ?
C3 C4 1.549(5) . ?
C3 C6 1.551(5) . ?
C3 C12 1.502(5) . ?
C4 H4A 0.9900 . ?
C4 H4B 0.9900 . ?
C4 C5 1.547(5) . ?
C5 C6 1.553(5) . ?
C5 C7 1.533(5) . ?
C5 C18 1.511(5) . ?
C6 H6A 0.9900 . ?
C6 H6B 0.9900 . ?
C7 H7 1.0000 . ?
C7 C8 1.505(5) . ?
C8 H8 0.9500 . ?
C8 C9 1.343(6) . ?
C9 H9 0.9500 . ?
C9 C10 1.442(6) . ?
C10 H10 0.9500 . ?
C10 C11 1.351(6) . ?
C11 H11 0.9500 . ?
C12 C13 1.394(6) . ?
C12 C17 1.392(6) . ?
C13 H13 0.9500 . ?
C13 C14 1.387(6) . ?
C14 H14 0.9500 . ?
C14 C15 1.373(6) . ?
C15 C16 1.378(6) . ?
C16 H16 0.9500 . ?
C16 C17 1.389(6) . ?
C17 H17 0.9500 . ?
C19 C20 1.365(6) . ?
C19 C23 1.491(6) . ?
C20 H20 0.9500 . ?
C20 C21 1.418(6) . ?
C21 C22 1.493(6) . ?
C22 H22A 0.9800 . ?
C22 H22B 0.9800 . ?
C22 H22C 0.9800 . ?
C23 H23A 0.9800 . ?
C23 H23B 0.9800 . ?
C23 H23C 0.9800 . ?
C24 H24A 0.9800 . ?
C24 H24B 0.9800 . ?
C24 H24C 0.9800 . ?

loop_
_geom_torsion_atom_site_label_1
_geom_torsion_atom_site_label_2
_geom_torsion_atom_site_label_3
_geom_torsion_atom_site_label_4
_geom_torsion
_geom_torsion_site_symmetry_1
_geom_torsion_site_symmetry_2
_geom_torsion_site_symmetry_3
_geom_torsion_site_symmetry_4
_geom_torsion_publ_flag
F1 C15 C16 C17 177.3(4) . . . . ?
O1 C1 C2 N1 -40.0(6) . . . . ?
O1 C1 C2 C3 82.9(5) . . . . ?
O2 C1 C2 N1 141.1(3) . . . . ?
O2 C1 C2 C3 -96.0(4) . . . . ?
N1 C2 C3 C4 -45.4(4) . . . . ?
N1 C2 C3 C6 48.7(4) . . . . ?
N1 C2 C3 C12 -176.8(3) . . . . ?
N1 C7 C8 C9 37.3(5) . . . . ?
N2 N3 C21 C20 1.0(5) . . . . ?
N2 N3 C21 C22 -179.0(4) . . . . ?
N2 C19 C20 C21 0.0(5) . . . . ?
N3 N2 C18 O3 -167.6(4) . . . . ?
N3 N2 C18 C5 14.0(5) . . . . ?
N3 N2 C19 C20 0.6(5) . . . . ?
N3 N2 C19 C23 -176.3(4) . . . . ?
C1 C2 C3 C4 -168.6(3) . . . . ?
C1 C2 C3 C6 -74.6(4) . . . . ?
C1 C2 C3 C12 60.0(4) . . . . ?
C2 N1 C7 C5 7.4(5) . . . . ?
C2 N1 C7 C8 133.0(4) . . . . ?
C2 N1 C11 C10 -154.6(4) . . . . ?
C2 C3 C4 C5 84.1(3) . . . . ?
C2 C3 C6 C5 -82.7(3) . . . . ?
C2 C3 C12 C13 -96.7(4) . . . . ?
C2 C3 C12 C17 80.0(4) . . . . ?
C3 C4 C5 C6 24.9(3) . . . . ?
C3 C4 C5 C7 -84.5(3) . . . . ?
C3 C4 C5 C18 149.2(3) . . . . ?
C3 C12 C13 C14 174.3(4) . . . . ?
C3 C12 C17 C16 -174.9(4) . . . . ?
C4 C3 C6 C5 24.8(3) . . . . ?
C4 C3 C12 C13 138.4(4) . . . . ?
C4 C3 C12 C17 -44.9(5) . . . . ?
C4 C5 C6 C3 -24.9(3) . . . . ?
C4 C5 C7 N1 42.8(4) . . . . ?
C4 C5 C7 C8 -78.6(4) . . . . ?
C4 C5 C18 O3 21.5(6) . . . . ?
C4 C5 C18 N2 -160.1(3) . . . . ?
C5 C7 C8 C9 159.0(4) . . . . ?
C6 C3 C4 C5 -24.9(3) . . . . ?
C6 C3 C12 C13 31.7(6) . . . . ?
C6 C3 C12 C17 -151.6(4) . . . . ?
C6 C5 C7 N1 -52.4(4) . . . . ?
C6 C5 C7 C8 -173.8(3) . . . . ?
C6 C5 C18 O3 125.9(4) . . . . ?
C6 C5 C18 N2 -55.8(5) . . . . ?
C7 N1 C2 C1 117.1(4) . . . . ?
C7 N1 C2 C3 -5.8(5) . . . . ?
C7 N1 C11 C10 21.8(6) . . . . ?
C7 C5 C6 C3 85.8(3) . . . . ?
C7 C5 C18 O3 -104.4(4) . . . . ?
C7 C5 C18 N2 73.9(4) . . . . ?
C7 C8 C9 C10 -10.0(6) . . . . ?
C8 C9 C10 C11 -15.4(7) . . . . ?
C9 C10 C11 N1 9.4(7) . . . . ?
C11 N1 C2 C1 -66.8(5) . . . . ?
C11 N1 C2 C3 170.4(4) . . . . ?
C11 N1 C7 C5 -168.8(4) . . . . ?
C11 N1 C7 C8 -43.2(5) . . . . ?
C12 C3 C4 C5 -149.3(4) . . . . ?
C12 C3 C6 C5 148.0(4) . . . . ?
C12 C13 C14 C15 0.4(6) . . . . ?
C13 C12 C17 C16 1.9(6) . . . . ?
C13 C14 C15 F1 -177.8(4) . . . . ?
C13 C14 C15 C16 2.2(6) . . . . ?
C14 C15 C16 C17 -2.7(6) . . . . ?
C15 C16 C17 C12 0.6(6) . . . . ?
C17 C12 C13 C14 -2.4(6) . . . . ?
C18 N2 N3 C21 175.7(4) . . . . ?
C18 N2 C19 C20 -175.7(4) . . . . ?
C18 N2 C19 C23 7.4(7) . . . . ?
C18 C5 C6 C3 -143.6(4) . . . . ?
C18 C5 C7 N1 171.5(3) . . . . ?
C18 C5 C7 C8 50.0(5) . . . . ?
C19 N2 N3 C21 -1.0(4) . . . . ?
C19 N2 C18 O3 8.5(6) . . . . ?
C19 N2 C18 C5 -169.8(4) . . . . ?
C19 C20 C21 N3 -0.6(5) . . . . ?
C19 C20 C21 C22 179.3(4) . . . . ?
C23 C19 C20 C21 176.6(4) . . . . ?
C24 O2 C1 O1 -3.3(6) . . . . ?
C24 O2 C1 C2 175.6(3) . . . . ?

loop_
_twin_individual_id
_twin_individual_mass_fraction_refined
1 0.738(4)
2 0.262(4)

loop_
_exptl_oxdiff_crystal_face_indexfrac_h
_exptl_oxdiff_crystal_face_indexfrac_k
_exptl_oxdiff_crystal_face_indexfrac_l
_exptl_oxdiff_crystal_face_x
_exptl_oxdiff_crystal_face_y
_exptl_oxdiff_crystal_face_z
-2.9385 3.0981 5.9656 -0.6806 0.3231 -0.6576
2.9385 -3.0981 -5.9656 0.6806 -0.3231 0.6576
-3.4442 6.6612 -2.0613 -0.6910 -0.5902 -0.4173
4.7776 -2.3950 4.8192 0.5972 0.5118 -0.6176
3.7855 -6.5555 2.4848 0.7191 0.6144 0.3248
-2.2650 -2.8850 -3.4359 -0.0709 -0.0623 0.9955
-5.1730 -1.2460 5.0859 -0.7505 0.5756 0.3248
5.7310 -1.7306 -4.5605 0.9428 -0.3332 0.0091
